data_2106267
loop_
_publ_author_name
'Burschka, C.'
'Stroppel, K.'
'Jutzi, P.'

_publ_section_title
;
 Die Struktur von mue-Dibromgermandiyl-bis(Pentacarbonyl Wolfram) (W-W)
;
_journal_name_full 'Acta Crystallographica B (24,1968-38,1982)'
_journal_page_first 1397
_journal_page_last 1399
_journal_volume 37
_journal_year 1981
_chemical_formula_sum 'C10 Br2 Ge O10 W2'
_chemical_name_systematic '(Br2 Ge (W (C O)5)2)'
_space_group_IT_number 14
_symmetry_space_group_name_Hall '-P 2ybc'
_symmetry_space_group_name_H-M 'P 1 21/c 1'
_cell_angle_alpha 90
_cell_angle_beta 120.28
_cell_angle_gamma 90
_cell_formula_units_Z 4
_cell_length_a 9.475
_cell_length_b 13.101
_cell_length_c 17.537
_cell_volume 1879.911
_citation_journal_id_ASTM ACBCAR
_cod_data_source_file Burschka_ACBCAR_1981_1513.cif
_cod_data_source_block C10Br2Ge1O10W2
_cod_original_formula_sum 'C10 Br2 Ge1 O10 W2'
_cod_database_code 2106267

loop_
_symmetry_equiv_pos_as_xyz
x,y,z
-x,y+1/2,-z+1/2
-x,-y,-z
x,-y-1/2,z-1/2

loop_
_atom_site_label
_atom_site_type_symbol
_atom_site_fract_x
_atom_site_fract_y
_atom_site_fract_z
_atom_site_occupancy
_atom_site_U_iso_or_equiv
C7 C+2 0.2851 0.8572 0.0584 1 0.0
O8 O-2 0.3836 0.7575 0.2602 1 0.0
C8 C+2 0.437 0.771 0.2181 1 0.0
O9 O-2 0.533 0.8927 -0.0331 1 0.0
O7 O-2 0.1574 0.8905 0.023 1 0.0
O6 O-2 0.3719 0.5799 0.039 1 0.0
O1 O-2 0.1126 0.6142 0.1042 1 0.0
O3 O-2 0.1699 0.6684 0.3413 1 0.0
C10 C+2 0.6075 0.9354 0.1851 1 0.0
O2 O-2 0.6116 0.6582 -0.0548 1 0.0
C6 C+2 0.4198 0.6548 0.0695 1 0.0
C5 C+2 0.7936 0.5401 0.1621 1 0.0
O10 O-2 0.6605 0.0123 0.2151 1 0.0
W1 W 0.85519 0.68718 0.15302 1 0.0
Ge1 Ge 0.766 0.7286 0.2664 1 0.0
C9 C+2 0.5277 0.8538 0.0227 1 0.0
C2 C+2 0.693 0.6725 0.0149 1 0.0
O4 O-2 0.9366 0.9185 0.1381 1 0.0
Br1 Br 0.748 0.5951 0.3466 1 0.0
C4 C+2 0.9067 0.8362 0.144 1 0.0
O5 O-2 0.7551 0.4588 0.1651 1 0.0
C3 C+2 0.0499 0.6775 0.2744 1 0.0
W2 W 0.5122 0.79693 0.12731 1 0.0
C1 C+2 0.0169 0.64 0.1204 1 0.0
Br2 Br 0.9211 0.8422 0.3799 1 0.0
